data_7235571
loop_
_publ_author_name
'Ma, Yuchi'
'Liang, Jin'
'Zhao, Dongmei'
'Chen, Yue-Lei'
'Shen, Jingkang'
'Xiong, Bing'

_publ_section_title
;
 Condensed Fukui function predicts innate C--H radical functionalization
 sites on multi-nitrogen containing fused arenes
;
_journal_issue 33
_journal_name_full 'RSC Adv.'
_journal_page_first 17262
_journal_paper_doi 10.1039/C4RA01853B
_journal_volume 4
_journal_year 2014
_chemical_formula_sum 'C9 H11 N3'
_chemical_formula_weight 161.21
_space_group_IT_number 14
_space_group_name_Hall '-P 2ybc'
_space_group_name_H-M_alt 'P 1 21/c 1'
_atom_sites_solution_hydrogens geom
_atom_sites_solution_primary direct
_atom_sites_solution_secondary difmap
_audit_creation_method SHELXL-97
_cell_angle_alpha 90.00
_cell_angle_beta 95.9490(10)
_cell_angle_gamma 90.00
_cell_formula_units_Z 4
_cell_length_a 7.9968(2)
_cell_length_b 4.75170(10)
_cell_length_c 22.7801(6)
_cell_measurement_temperature 296(2)
_cell_volume 860.95(4)
_computing_structure_refinement 'SHELXL-97 (Sheldrick, 2008)'
_computing_structure_solution 'SHELXS-97 (Sheldrick, 2008)'
_diffrn_ambient_temperature 296(2)
_diffrn_measured_fraction_theta_full 0.996
_diffrn_measured_fraction_theta_max 0.996
_diffrn_radiation_monochromator graphite
_diffrn_radiation_source 'fine-focus sealed tube'
_diffrn_radiation_type CuK\a
_diffrn_radiation_wavelength 1.54178
_diffrn_reflns_av_R_equivalents 0.0618
_diffrn_reflns_av_sigmaI/netI 0.0567
_diffrn_reflns_limit_h_max 9
_diffrn_reflns_limit_h_min -9
_diffrn_reflns_limit_k_max 5
_diffrn_reflns_limit_k_min -5
_diffrn_reflns_limit_l_max 27
_diffrn_reflns_limit_l_min -27
_diffrn_reflns_number 11629
_diffrn_reflns_theta_full 67.89
_diffrn_reflns_theta_max 67.89
_diffrn_reflns_theta_min 3.90
_exptl_absorpt_coefficient_mu 0.620
_exptl_crystal_density_diffrn 1.244
_exptl_crystal_density_method 'not measured'
_exptl_crystal_F_000 344
_refine_diff_density_max 0.120
_refine_diff_density_min -0.170
_refine_diff_density_rms 0.039
_refine_ls_extinction_method none
_refine_ls_goodness_of_fit_ref 1.065
_refine_ls_hydrogen_treatment mixed
_refine_ls_matrix_type full
_refine_ls_number_parameters 111
_refine_ls_number_reflns 1557
_refine_ls_number_restraints 0
_refine_ls_restrained_S_all 1.065
_refine_ls_R_factor_all 0.0537
_refine_ls_R_factor_gt 0.0435
_refine_ls_shift/su_max 0.001
_refine_ls_shift/su_mean 0.000
_refine_ls_structure_factor_coef Fsqd
_refine_ls_weighting_details 'calc w=1/[\s^2^(Fo^2^)+(0.0436P)^2^+0.1485P] where P=(Fo^2^+2Fc^2^)/3'
_refine_ls_weighting_scheme calc
_refine_ls_wR_factor_gt 0.1142
_refine_ls_wR_factor_ref 0.1225
_reflns_number_gt 1281
_reflns_number_total 1557
_reflns_threshold_expression >2sigma(I)
_cod_data_source_file c4ra01853b3.cif
_cod_data_source_block cu_2013487_0m
_cod_database_code 7235571

loop_
_symmetry_equiv_pos_as_xyz
'x, y, z'
'-x, y+1/2, -z+1/2'
'-x, -y, -z'
'x, -y-1/2, z-1/2'

loop_
_atom_site_label
_atom_site_type_symbol
_atom_site_fract_x
_atom_site_fract_y
_atom_site_fract_z
_atom_site_U_iso_or_equiv
_atom_site_adp_type
_atom_site_occupancy
_atom_site_symmetry_multiplicity
_atom_site_calc_flag
_atom_site_refinement_flags
C1 C 0.1624(2) 1.2283(4) 0.04516(8) 0.0669(5) Uani 1 1 d .
H1 H 0.0671 1.2991 0.0232 0.080 Uiso 1 1 calc R
N2 N 0.13431(17) 1.0441(3) 0.08752(7) 0.0629(4) Uani 1 1 d .
C2 C 0.26717(19) 0.9318(3) 0.11934(7) 0.0512(4) Uani 1 1 d .
C3 C 0.42904(19) 1.0009(3) 0.10625(7) 0.0480(4) Uani 1 1 d .
C6 C 0.43939(19) 1.2026(3) 0.06157(7) 0.0484(4) Uani 1 1 d .
N1 N 0.30809(17) 1.3233(3) 0.03033(6) 0.0576(4) Uani 1 1 d .
N3 N 0.60370(16) 1.2499(3) 0.05555(6) 0.0555(4) Uani 1 1 d .
H4 H 0.6419 1.3664 0.0313 0.067 Uiso 1 1 calc R
C7 C 0.2381(2) 0.7418(4) 0.17044(8) 0.0623(5) Uani 1 1 d .
H5 H 0.3054 0.5712 0.1672 0.075 Uiso 1 1 calc R
C8 C 0.0550(3) 0.6531(5) 0.17079(11) 0.0841(7) Uani 1 1 d .
H7 H -0.0117 0.8142 0.1785 0.126 Uiso 1 1 calc R
H11 H 0.0465 0.5146 0.2010 0.126 Uiso 1 1 calc R
H6 H 0.0151 0.5747 0.1331 0.126 Uiso 1 1 calc R
C4 C 0.5980(2) 0.9263(4) 0.12641(7) 0.0575(4) Uani 1 1 d .
H2 H 0.6324 0.7965 0.1558 0.069 Uiso 1 1 calc R
C5 C 0.6987(2) 1.0810(4) 0.09456(8) 0.0596(5) Uani 1 1 d .
H3 H 0.8156 1.0734 0.0986 0.071 Uiso 1 1 calc R
C9 C 0.3004(3) 0.8879(5) 0.22840(8) 0.0834(6) Uani 1 1 d .
H10 H 0.4181 0.9293 0.2288 0.125 Uiso 1 1 calc R
H9 H 0.2833 0.7665 0.2609 0.125 Uiso 1 1 calc R
H8 H 0.2391 1.0598 0.2318 0.125 Uiso 1 1 calc R

loop_
_atom_site_aniso_label
_atom_site_aniso_U_11
_atom_site_aniso_U_22
_atom_site_aniso_U_33
_atom_site_aniso_U_23
_atom_site_aniso_U_13
_atom_site_aniso_U_12
C1 0.0497(10) 0.0815(12) 0.0686(11) 0.0214(10) 0.0019(8) 0.0016(8)
N2 0.0482(8) 0.0718(9) 0.0687(9) 0.0159(8) 0.0068(6) -0.0016(7)
C2 0.0496(9) 0.0533(8) 0.0516(9) 0.0025(7) 0.0097(7) 0.0005(7)
C3 0.0486(8) 0.0522(8) 0.0438(8) 0.0000(7) 0.0084(6) -0.0001(6)
C6 0.0481(8) 0.0545(8) 0.0433(8) -0.0015(7) 0.0078(6) -0.0034(6)
N1 0.0532(8) 0.0668(8) 0.0528(8) 0.0122(7) 0.0058(6) -0.0016(6)
N3 0.0510(8) 0.0641(8) 0.0528(8) 0.0072(6) 0.0123(6) -0.0053(6)
C7 0.0571(10) 0.0615(10) 0.0713(11) 0.0169(9) 0.0208(8) 0.0062(8)
C8 0.0697(13) 0.0857(13) 0.1019(17) 0.0254(13) 0.0325(11) -0.0055(10)
C4 0.0523(9) 0.0674(10) 0.0530(9) 0.0081(8) 0.0064(7) 0.0043(7)
C5 0.0457(9) 0.0740(11) 0.0596(10) 0.0034(8) 0.0079(7) 0.0004(8)
C9 0.0827(14) 0.1109(16) 0.0579(11) 0.0224(12) 0.0134(9) 0.0042(12)

loop_
_atom_type_symbol
_atom_type_description
_atom_type_scat_dispersion_real
_atom_type_scat_dispersion_imag
_atom_type_scat_source
C C 0.0181 0.0091 'International Tables Vol C Tables 4.2.6.8 and 6.1.1.4'
H H 0.0000 0.0000 'International Tables Vol C Tables 4.2.6.8 and 6.1.1.4'
N N 0.0311 0.0180 'International Tables Vol C Tables 4.2.6.8 and 6.1.1.4'

loop_
_geom_angle_atom_site_label_1
_geom_angle_atom_site_label_2
_geom_angle_atom_site_label_3
_geom_angle
N1 C1 N2 128.61(16)
N1 C1 H1 115.7
N2 C1 H1 115.7
C2 N2 C1 117.99(14)
N2 C2 C3 119.56(14)
N2 C2 C7 118.70(14)
C3 C2 C7 121.69(14)
C2 C3 C6 116.09(14)
C2 C3 C4 137.78(15)
C6 C3 C4 106.12(13)
N1 C6 N3 126.34(14)
N1 C6 C3 125.18(14)
N3 C6 C3 108.47(13)
C1 N1 C6 112.42(14)
C6 N3 C5 108.45(13)
C6 N3 H4 125.8
C5 N3 H4 125.8
C2 C7 C8 113.22(16)
C2 C7 C9 109.36(15)
C8 C7 C9 110.41(16)
C2 C7 H5 107.9
C8 C7 H5 107.9
C9 C7 H5 107.9
C7 C8 H7 109.5
C7 C8 H11 109.5
H7 C8 H11 109.5
C7 C8 H6 109.5
H7 C8 H6 109.5
H11 C8 H6 109.5
C5 C4 C3 106.78(15)
C5 C4 H2 126.6
C3 C4 H2 126.6
C4 C5 N3 110.17(15)
C4 C5 H3 124.9
N3 C5 H3 124.9
C7 C9 H10 109.5
C7 C9 H9 109.5
H10 C9 H9 109.5
C7 C9 H8 109.5
H10 C9 H8 109.5
H9 C9 H8 109.5

loop_
_geom_bond_atom_site_label_1
_geom_bond_atom_site_label_2
_geom_bond_distance
C1 N1 1.325(2)
C1 N2 1.339(2)
C1 H1 0.9300
N2 C2 1.334(2)
C2 C3 1.397(2)
C2 C7 1.510(2)
C3 C6 1.407(2)
C3 C4 1.426(2)
C6 N1 1.335(2)
C6 N3 1.354(2)
N3 C5 1.368(2)
N3 H4 0.8600
C7 C8 1.524(3)
C7 C9 1.529(3)
C7 H5 0.9800
C8 H7 0.9600
C8 H11 0.9600
C8 H6 0.9600
C4 C5 1.356(2)
C4 H2 0.9300
C5 H3 0.9300
C9 H10 0.9600
C9 H9 0.9600
C9 H8 0.9600

loop_
_geom_torsion_atom_site_label_1
_geom_torsion_atom_site_label_2
_geom_torsion_atom_site_label_3
_geom_torsion_atom_site_label_4
_geom_torsion
N1 C1 N2 C2 -1.5(3)
C1 N2 C2 C3 -2.3(3)
C1 N2 C2 C7 175.16(16)
N2 C2 C3 C6 3.8(2)
C7 C2 C3 C6 -173.54(14)
N2 C2 C3 C4 -177.28(18)
C7 C2 C3 C4 5.3(3)
C2 C3 C6 N1 -2.1(2)
C4 C3 C6 N1 178.67(15)
C2 C3 C6 N3 178.48(13)
C4 C3 C6 N3 -0.73(18)
N2 C1 N1 C6 3.1(3)
N3 C6 N1 C1 178.15(16)
C3 C6 N1 C1 -1.2(2)
N1 C6 N3 C5 -178.53(16)
C3 C6 N3 C5 0.86(18)
N2 C2 C7 C8 12.4(2)
C3 C2 C7 C8 -170.17(16)
N2 C2 C7 C9 -111.14(19)
C3 C2 C7 C9 66.3(2)
C2 C3 C4 C5 -178.63(19)
C6 C3 C4 C5 0.32(19)
C3 C4 C5 N3 0.2(2)
C6 N3 C5 C4 -0.7(2)
